data_7227097
loop_
_publ_author_name
'Song, Yang'
'Fan, Ruiqing'
'Du, Xi'
'Xing, Kai'
'Dong, Yuwei'
'Wang, Ping'
'Yang, Yulin'

_publ_section_title
;
 Dual functional fluorescent sensor for selectively detecting acetone and
 Fe3+ based on {Cu2N4} substructure bridged Cu(I) coordination polymer
;
_journal_name_full 'RSC Adv.'
_journal_paper_doi 10.1039/C6RA23694D
_journal_year 2016
_chemical_formula_sum 'C30 H26 Cu2 N16 O2'
_chemical_formula_weight 769.75
_chemical_name_systematic
; 
 ? 
;
_space_group_IT_number 14
_symmetry_cell_setting monoclinic
_symmetry_space_group_name_Hall '-P 2ybc'
_symmetry_space_group_name_H-M 'P 1 21/c 1'
_atom_sites_solution_hydrogens geom
_atom_sites_solution_primary direct
_atom_sites_solution_secondary difmap
_audit_creation_method SHELXL-97
_audit_update_record
;
2016-09-18 deposited with the CCDC.
2016-11-11 downloaded from the CCDC.
;
_cell_angle_alpha 90.00
_cell_angle_beta 104.398(2)
_cell_angle_gamma 90.00
_cell_formula_units_Z 4
_cell_length_a 19.0235(14)
_cell_length_b 18.0362(13)
_cell_length_c 9.6480(7)
_cell_measurement_reflns_used 5648
_cell_measurement_temperature 296(2)
_cell_measurement_theta_max 25.00
_cell_measurement_theta_min 1.11
_cell_volume 3206.4(4)
_computing_cell_refinement 'Bruker SMART'
_computing_data_collection 'Bruker SMART'
_computing_data_reduction 'Bruker SAINT'
_computing_molecular_graphics SHELXP-97
_computing_publication_material SHELXTL
_computing_structure_refinement 'SHELXL-97 (Sheldrick, 1997)'
_computing_structure_solution 'SHELXS-97 (Sheldrick, 1990)'
_diffrn_ambient_temperature 296(2)
_diffrn_measured_fraction_theta_full 0.999
_diffrn_measured_fraction_theta_max 0.999
_diffrn_measurement_device_type 'Bruker Smart APEX CCD area detector'
_diffrn_measurement_method 'phi and omega scans'
_diffrn_radiation_monochromator graphite
_diffrn_radiation_source 'fine-focus sealed tube'
_diffrn_radiation_type MoK\a
_diffrn_radiation_wavelength 0.71073
_diffrn_reflns_av_R_equivalents 0.0432
_diffrn_reflns_av_sigmaI/netI 0.0517
_diffrn_reflns_limit_h_max 22
_diffrn_reflns_limit_h_min -22
_diffrn_reflns_limit_k_max 21
_diffrn_reflns_limit_k_min -20
_diffrn_reflns_limit_l_max 7
_diffrn_reflns_limit_l_min -11
_diffrn_reflns_number 16225
_diffrn_reflns_theta_full 25.00
_diffrn_reflns_theta_max 25.00
_diffrn_reflns_theta_min 1.11
_diffrn_standards_decay_% 0
_diffrn_standards_interval_count 0
_diffrn_standards_interval_time 0
_diffrn_standards_number 0
_exptl_absorpt_coefficient_mu 1.385
_exptl_absorpt_correction_T_max 0.7504
_exptl_absorpt_correction_T_min 0.7147
_exptl_absorpt_correction_type multi-scan
_exptl_crystal_colour red-brown
_exptl_crystal_density_diffrn 1.595
_exptl_crystal_density_method 'not measured'
_exptl_crystal_description block
_exptl_crystal_F_000 1568
_exptl_crystal_size_max 0.26
_exptl_crystal_size_mid 0.22
_exptl_crystal_size_min 0.22
_refine_diff_density_max 1.592
_refine_diff_density_min -1.055
_refine_diff_density_rms 0.199
_refine_ls_extinction_method none
_refine_ls_goodness_of_fit_ref 1.090
_refine_ls_hydrogen_treatment mixed
_refine_ls_matrix_type full
_refine_ls_number_parameters 451
_refine_ls_number_reflns 5645
_refine_ls_number_restraints 0
_refine_ls_restrained_S_all 1.090
_refine_ls_R_factor_all 0.0816
_refine_ls_R_factor_gt 0.0510
_refine_ls_shift/su_max 0.000
_refine_ls_shift/su_mean 0.000
_refine_ls_structure_factor_coef Fsqd
_refine_ls_weighting_details 'calc w=1/[\s^2^(Fo^2^)+(0.1000P)^2^+0.0000P] where P=(Fo^2^+2Fc^2^)/3'
_refine_ls_weighting_scheme calc
_refine_ls_wR_factor_gt 0.1422
_refine_ls_wR_factor_ref 0.1692
_reflns_number_gt 4057
_reflns_number_total 5645
_reflns_threshold_expression >2sigma(I)
_cod_data_source_file c6ra23694d2.cif
_cod_data_source_block s
_cod_depositor_comments
;
The following automatic conversions were performed:

'_symmetry_cell_setting' value 'Monoclinic' changed to 'monoclinic'
according to
/usr/data/users/saulius/crontab/automatic-downloads/rss-feeds/RSC/lib/dictionaries/cif_core.dic
dictionary named 'cif_core.dic' version 2.4.2 from 2011-04-26.

Automatic conversion script
Id: cif_fix_values 4268 2015-11-12 08:31:59Z antanas 
;
_cod_original_sg_symbol_H-M 'P2 1/c'
_cod_database_code 7227097

loop_
_symmetry_equiv_pos_as_xyz
'x, y, z'
'-x, y+1/2, -z+1/2'
'-x, -y, -z'
'x, -y-1/2, z-1/2'

loop_
_atom_site_label
_atom_site_type_symbol
_atom_site_fract_x
_atom_site_fract_y
_atom_site_fract_z
_atom_site_U_iso_or_equiv
_atom_site_adp_type
_atom_site_occupancy
_atom_site_symmetry_multiplicity
_atom_site_calc_flag
_atom_site_refinement_flags
Cu1 Cu 0.49311(3) 0.57340(3) 0.87498(7) 0.0370(2) Uani 1 1 d .
Cu2 Cu 0.97256(3) 0.41000(3) 1.54033(7) 0.0397(2) Uani 1 1 d .
C21 C 0.8553(3) 0.2473(3) 1.7096(6) 0.0424(13) Uani 1 1 d .
H21A H 0.8575 0.1958 1.7108 0.051 Uiso 1 1 calc R
C22 C 0.9011(2) 0.2863(2) 1.6439(5) 0.0292(10) Uani 1 1 d .
C23 C 0.8525(3) 0.3937(3) 1.7031(6) 0.0426(13) Uani 1 1 d .
H23A H 0.8504 0.4452 1.7041 0.051 Uiso 1 1 calc R
C24 C 0.9517(2) 0.2517(2) 1.5748(5) 0.0270(10) Uani 1 1 d .
C25 C 0.9643(3) 0.1770(2) 1.5470(5) 0.0360(12) Uani 1 1 d .
H25A H 0.9417 0.1354 1.5732 0.043 Uiso 1 1 calc R
C26 C 1.0170(2) 0.1786(3) 1.4731(5) 0.0361(12) Uani 1 1 d .
H26A H 1.0372 0.1378 1.4384 0.043 Uiso 1 1 calc R
C27 C 1.0881(3) 0.2796(3) 1.3917(6) 0.0432(13) Uani 1 1 d .
H27A H 1.0649 0.3156 1.3202 0.052 Uiso 1 1 calc R
H27B H 1.1062 0.2397 1.3427 0.052 Uiso 1 1 calc R
C28 C 1.1512(2) 0.3160(3) 1.4944(5) 0.0358(11) Uani 1 1 d .
C29 C 1.1989(3) 0.2749(3) 1.5964(7) 0.0634(18) Uani 1 1 d .
H29A H 1.1914 0.2241 1.6026 0.076 Uiso 1 1 calc R
C30 C 1.1631(3) 0.3904(3) 1.4877(5) 0.0415(12) Uani 1 1 d .
H30A H 1.1309 0.4191 1.4207 0.050 Uiso 1 1 calc R
C1 C 0.2576(3) 0.3077(3) 0.6895(7) 0.0560(16) Uani 1 1 d .
H1A H 0.2882 0.2792 0.7597 0.067 Uiso 1 1 calc R
C2 C 0.2227(3) 0.4241(3) 0.5795(6) 0.0403(12) Uani 1 1 d .
H2A H 0.2297 0.4749 0.5733 0.048 Uiso 1 1 calc R
C3 C 0.2713(2) 0.3827(2) 0.6793(5) 0.0302(10) Uani 1 1 d .
C4 C 0.3370(2) 0.4163(2) 0.7715(5) 0.0282(10) Uani 1 1 d .
C5 C 0.4088(3) 0.7228(3) 0.9014(6) 0.0436(13) Uani 1 1 d .
H5A H 0.3827 0.6978 0.9565 0.052 Uiso 1 1 calc R
C6 C 0.3984(3) 0.7979(3) 0.8805(7) 0.0547(15) Uani 1 1 d .
H6A H 0.3654 0.8218 0.9222 0.066 Uiso 1 1 calc R
C7 C 0.4787(3) 0.8000(3) 0.7461(6) 0.0439(13) Uani 1 1 d .
H7A H 0.5044 0.8257 0.6910 0.053 Uiso 1 1 calc R
C8 C 0.4897(3) 0.7243(2) 0.7638(5) 0.0324(11) Uani 1 1 d .
C9 C 0.5378(2) 0.6835(2) 0.6952(5) 0.0289(10) Uani 1 1 d .
C10 C 0.5788(3) 0.7055(3) 0.6003(5) 0.0402(12) Uani 1 1 d .
H10A H 0.5832 0.7529 0.5658 0.048 Uiso 1 1 calc R
C11 C 0.6107(3) 0.6419(3) 0.5697(5) 0.0399(12) Uani 1 1 d .
H11A H 0.6415 0.6377 0.5088 0.048 Uiso 1 1 calc R
C12 C 0.6187(3) 0.5112(2) 0.6640(5) 0.0377(12) Uani 1 1 d .
H12A H 0.6353 0.4964 0.5808 0.045 Uiso 1 1 calc R
H12B H 0.5808 0.4772 0.6740 0.045 Uiso 1 1 calc R
C13 C 0.6817(2) 0.5074(2) 0.7970(5) 0.0328(11) Uani 1 1 d .
C14 C 0.6784(2) 0.4642(3) 0.9116(5) 0.0343(11) Uani 1 1 d .
H14A H 0.6368 0.4366 0.9091 0.041 Uiso 1 1 calc R
C15 C 0.7357(3) 0.4611(3) 1.0307(5) 0.0342(11) Uani 1 1 d .
H15A H 0.7328 0.4307 1.1069 0.041 Uiso 1 1 calc R
C16 C 0.7974(2) 0.5022(2) 1.0388(5) 0.0303(10) Uani 1 1 d .
C17 C 0.8004(3) 0.5472(3) 0.9221(6) 0.0420(13) Uani 1 1 d .
H17A H 0.8414 0.5759 0.9253 0.050 Uiso 1 1 calc R
C18 C 0.7437(3) 0.5492(3) 0.8040(6) 0.0434(13) Uani 1 1 d .
H18A H 0.7465 0.5789 0.7269 0.052 Uiso 1 1 calc R
C19 C 0.8580(2) 0.5000(2) 1.1671(5) 0.0305(10) Uani 1 1 d .
C20 C 0.8075(3) 0.3545(3) 1.7658(6) 0.0494(14) Uani 1 1 d .
H20A H 0.7751 0.3801 1.8062 0.059 Uiso 1 1 calc R
N1 N 0.3759(2) 0.38679(19) 0.8919(4) 0.0322(9) Uani 1 1 d .
N2 N 0.3650(2) 0.4805(2) 0.7414(4) 0.0343(9) Uani 1 1 d .
N3 N 0.42449(19) 0.4893(2) 0.8474(4) 0.0302(9) Uani 1 1 d .
N4 N 0.4550(2) 0.6847(2) 0.8452(4) 0.0326(9) Uani 1 1 d .
N5 N 0.4334(3) 0.8373(2) 0.8037(5) 0.0538(13) Uani 1 1 d .
N6 N 0.5450(2) 0.61039(19) 0.7223(4) 0.0298(9) Uani 1 1 d .
N7 N 0.5897(2) 0.58628(19) 0.6436(4) 0.0316(9) Uani 1 1 d .
N8 N 0.56934(19) 0.56559(19) 1.0633(4) 0.0303(9) Uani 1 1 d .
N9 N 0.8701(2) 0.44447(19) 1.2608(4) 0.0345(9) Uani 1 1 d .
N10 N 0.9291(2) 0.46597(19) 1.3598(4) 0.0348(9) Uani 1 1 d .
N11 N 0.9072(2) 0.5546(2) 1.2052(4) 0.0378(10) Uani 1 1 d .
N12 N 0.8988(2) 0.36123(19) 1.6409(4) 0.0316(9) Uani 1 1 d .
N13 N 0.8083(2) 0.2805(3) 1.7711(5) 0.0503(12) Uani 1 1 d .
N14 N 0.99478(19) 0.29608(19) 1.5203(4) 0.0292(9) Uani 1 1 d .
N15 N 1.03427(18) 0.2499(2) 1.4601(4) 0.0313(9) Uani 1 1 d .
N16 N 1.0494(2) 0.4707(2) 1.6726(4) 0.0370(10) Uani 1 1 d .
O1 O 0.3093(4) 0.5995(4) 0.5508(8) 0.145(3) Uani 1 1 d .
H1B H 0.2962 0.5577 0.5123 0.217 Uiso 1 1 d R
H1C H 0.2756 0.6172 0.5845 0.217 Uiso 1 1 d R
O2 O 0.7247(4) 0.1655(8) 1.8985(9) 0.258(7) Uani 1 1 d .
H2B H 0.6973 0.1935 1.9331 0.387 Uiso 1 1 d R
H2C H 0.6988 0.1370 1.8360 0.387 Uiso 1 1 d R

loop_
_atom_site_aniso_label
_atom_site_aniso_U_11
_atom_site_aniso_U_22
_atom_site_aniso_U_33
_atom_site_aniso_U_23
_atom_site_aniso_U_13
_atom_site_aniso_U_12
Cu1 0.0365(4) 0.0302(3) 0.0397(4) 0.0086(3) 0.0010(3) -0.0087(2)
Cu2 0.0438(4) 0.0276(3) 0.0420(4) 0.0069(3) -0.0003(3) -0.0105(3)
C21 0.047(3) 0.031(3) 0.054(3) 0.006(2) 0.021(3) -0.002(2)
C22 0.027(2) 0.027(2) 0.032(3) 0.0048(19) 0.003(2) -0.0014(18)
C23 0.042(3) 0.037(3) 0.049(3) 0.001(2) 0.011(3) 0.008(2)
C24 0.025(2) 0.022(2) 0.032(3) 0.0000(19) 0.003(2) -0.0014(17)
C25 0.037(3) 0.023(2) 0.047(3) -0.003(2) 0.008(2) 0.000(2)
C26 0.032(3) 0.033(3) 0.041(3) -0.011(2) 0.005(2) 0.004(2)
C27 0.028(3) 0.064(3) 0.038(3) -0.010(3) 0.007(2) -0.011(2)
C28 0.029(2) 0.046(3) 0.032(3) -0.006(2) 0.007(2) -0.005(2)
C29 0.048(3) 0.039(3) 0.087(5) 0.004(3) -0.014(3) -0.011(3)
C30 0.035(3) 0.049(3) 0.035(3) 0.006(2) -0.002(2) -0.003(2)
C1 0.042(3) 0.037(3) 0.071(4) 0.012(3) -0.021(3) -0.011(2)
C2 0.030(3) 0.037(3) 0.049(3) 0.006(2) 0.000(2) -0.004(2)
C3 0.026(2) 0.032(2) 0.032(3) -0.006(2) 0.008(2) -0.0073(19)
C4 0.027(2) 0.029(2) 0.028(3) -0.0019(19) 0.007(2) -0.0021(18)
C5 0.044(3) 0.048(3) 0.041(3) -0.002(3) 0.013(3) 0.005(2)
C6 0.053(3) 0.052(3) 0.059(4) -0.005(3) 0.014(3) 0.024(3)
C7 0.059(3) 0.026(2) 0.046(3) 0.007(2) 0.012(3) 0.006(2)
C8 0.035(3) 0.025(2) 0.031(3) 0.001(2) -0.004(2) 0.003(2)
C9 0.029(2) 0.024(2) 0.031(3) 0.0031(19) 0.003(2) 0.0018(18)
C10 0.043(3) 0.038(3) 0.039(3) 0.011(2) 0.009(3) -0.001(2)
C11 0.042(3) 0.046(3) 0.034(3) 0.010(2) 0.014(2) 0.004(2)
C12 0.040(3) 0.027(2) 0.042(3) -0.007(2) 0.003(2) 0.007(2)
C13 0.034(3) 0.023(2) 0.039(3) -0.006(2) 0.003(2) 0.0072(19)
C14 0.031(3) 0.033(2) 0.038(3) -0.002(2) 0.006(2) -0.003(2)
C15 0.042(3) 0.029(2) 0.034(3) 0.001(2) 0.015(2) -0.002(2)
C16 0.028(2) 0.029(2) 0.034(3) -0.002(2) 0.007(2) 0.0003(19)
C17 0.035(3) 0.044(3) 0.043(3) 0.010(2) 0.002(3) -0.006(2)
C18 0.040(3) 0.047(3) 0.041(3) 0.013(2) 0.004(3) -0.005(2)
C19 0.032(2) 0.029(2) 0.030(3) -0.001(2) 0.008(2) -0.0023(19)
C20 0.052(3) 0.044(3) 0.060(4) 0.002(3) 0.029(3) 0.012(3)
N1 0.031(2) 0.0238(19) 0.038(2) -0.0030(17) 0.0018(19) -0.0082(16)
N2 0.029(2) 0.034(2) 0.036(2) 0.0059(18) 0.0012(19) -0.0056(17)
N3 0.025(2) 0.038(2) 0.026(2) 0.0022(17) 0.0032(17) -0.0058(16)
N4 0.032(2) 0.030(2) 0.033(2) 0.0009(17) 0.0036(19) 0.0053(17)
N5 0.071(3) 0.036(2) 0.053(3) 0.001(2) 0.012(3) 0.019(2)
N6 0.033(2) 0.0229(19) 0.033(2) 0.0021(17) 0.0069(18) 0.0011(16)
N7 0.030(2) 0.030(2) 0.034(2) 0.0029(17) 0.0069(19) 0.0053(16)
N8 0.026(2) 0.0237(19) 0.039(2) -0.0060(17) 0.0039(18) -0.0042(16)
N9 0.040(2) 0.0228(19) 0.037(2) 0.0024(17) 0.002(2) -0.0042(17)
N10 0.038(2) 0.0218(19) 0.039(2) -0.0063(17) -0.001(2) -0.0007(17)
N11 0.043(2) 0.032(2) 0.035(2) 0.0052(18) 0.003(2) -0.0112(19)
N12 0.032(2) 0.0244(19) 0.037(2) 0.0027(17) 0.0056(19) 0.0017(16)
N13 0.046(3) 0.054(3) 0.059(3) 0.005(2) 0.029(3) 0.000(2)
N14 0.0266(19) 0.0238(19) 0.036(2) -0.0034(16) 0.0059(18) 0.0004(16)
N15 0.0208(19) 0.036(2) 0.035(2) -0.0090(17) 0.0042(18) -0.0036(16)
N16 0.033(2) 0.045(2) 0.031(2) 0.0133(19) 0.0024(19) -0.0044(19)
O1 0.171(7) 0.132(6) 0.141(7) 0.025(5) 0.057(6) 0.000(5)
O2 0.101(5) 0.516(19) 0.149(7) 0.188(10) 0.018(5) -0.068(8)

loop_
_atom_type_symbol
_atom_type_description
_atom_type_scat_dispersion_real
_atom_type_scat_dispersion_imag
_atom_type_scat_source
C C 0.0033 0.0016 'International Tables Vol C Tables 4.2.6.8 and 6.1.1.4'
H H 0.0000 0.0000 'International Tables Vol C Tables 4.2.6.8 and 6.1.1.4'
N N 0.0061 0.0033 'International Tables Vol C Tables 4.2.6.8 and 6.1.1.4'
Cu Cu 0.3201 1.2651 'International Tables Vol C Tables 4.2.6.8 and 6.1.1.4'
O O 0.0106 0.0060 'International Tables Vol C Tables 4.2.6.8 and 6.1.1.4'

loop_
_geom_angle_atom_site_label_1
_geom_angle_atom_site_label_2
_geom_angle_atom_site_label_3
_geom_angle
_geom_angle_site_symmetry_1
_geom_angle_site_symmetry_3
N3 Cu1 N8 111.62(14) . .
N3 Cu1 N6 124.47(15) . .
N8 Cu1 N6 107.32(15) . .
N3 Cu1 N4 120.93(15) . .
N8 Cu1 N4 109.28(14) . .
N6 Cu1 N4 78.90(14) . .
N10 Cu2 N16 110.79(15) . .
N10 Cu2 N12 115.89(15) . .
N16 Cu2 N12 113.66(16) . .
N10 Cu2 N14 117.27(15) . .
N16 Cu2 N14 117.16(15) . .
N12 Cu2 N14 78.81(14) . .
N13 C21 C22 122.8(4) . .
N13 C21 H21A 118.6 . .
C22 C21 H21A 118.6 . .
N12 C22 C21 119.7(4) . .
N12 C22 C24 116.4(4) . .
C21 C22 C24 124.0(4) . .
N12 C23 C20 122.4(5) . .
N12 C23 H23A 118.8 . .
C20 C23 H23A 118.8 . .
N14 C24 C25 110.4(4) . .
N14 C24 C22 117.7(4) . .
C25 C24 C22 131.9(4) . .
C26 C25 C24 105.1(4) . .
C26 C25 H25A 127.4 . .
C24 C25 H25A 127.4 . .
N15 C26 C25 107.3(4) . .
N15 C26 H26A 126.4 . .
C25 C26 H26A 126.4 . .
N15 C27 C28 113.5(4) . .
N15 C27 H27A 108.9 . .
C28 C27 H27A 108.9 . .
N15 C27 H27B 108.9 . .
C28 C27 H27B 108.9 . .
H27A C27 H27B 107.7 . .
C30 C28 C29 118.4(5) . .
C30 C28 C27 120.9(5) . .
C29 C28 C27 120.8(5) . .
C28 C29 C1 121.1(5) . 1_656
C28 C29 H29A 119.5 . .
C1 C29 H29A 119.5 1_656 .
C28 C30 C2 121.2(5) . 1_656
C28 C30 H30A 119.4 . .
C2 C30 H30A 119.4 1_656 .
C29 C1 C3 120.6(5) 1_454 .
C29 C1 H1A 119.7 1_454 .
C3 C1 H1A 119.7 . .
C3 C2 C30 120.5(4) . 1_454
C3 C2 H2A 119.8 . .
C30 C2 H2A 119.8 1_454 .
C2 C3 C1 118.2(4) . .
C2 C3 C4 121.4(4) . .
C1 C3 C4 120.4(4) . .
N1 C4 N2 111.9(4) . .
N1 C4 C3 124.7(4) . .
N2 C4 C3 123.4(4) . .
N4 C5 C6 122.3(5) . .
N4 C5 H5A 118.9 . .
C6 C5 H5A 118.9 . .
N5 C6 C5 122.5(5) . .
N5 C6 H6A 118.8 . .
C5 C6 H6A 118.8 . .
N5 C7 C8 123.0(5) . .
N5 C7 H7A 118.5 . .
C8 C7 H7A 118.5 . .
N4 C8 C7 120.8(4) . .
N4 C8 C9 116.9(4) . .
C7 C8 C9 122.3(4) . .
N6 C9 C10 111.0(4) . .
N6 C9 C8 116.9(4) . .
C10 C9 C8 132.1(4) . .
C11 C10 C9 104.7(4) . .
C11 C10 H10A 127.6 . .
C9 C10 H10A 127.6 . .
N7 C11 C10 107.7(4) . .
N7 C11 H11A 126.1 . .
C10 C11 H11A 126.1 . .
N7 C12 C13 110.4(4) . .
N7 C12 H12A 109.6 . .
C13 C12 H12A 109.6 . .
N7 C12 H12B 109.6 . .
C13 C12 H12B 109.6 . .
H12A C12 H12B 108.1 . .
C14 C13 C18 118.7(5) . .
C14 C13 C12 121.5(4) . .
C18 C13 C12 119.8(4) . .
C13 C14 C15 120.8(4) . .
C13 C14 H14A 119.6 . .
C15 C14 H14A 119.6 . .
C16 C15 C14 121.0(4) . .
C16 C15 H15A 119.5 . .
C14 C15 H15A 119.5 . .
C15 C16 C17 118.2(5) . .
C15 C16 C19 121.0(4) . .
C17 C16 C19 120.9(4) . .
C18 C17 C16 120.4(5) . .
C18 C17 H17A 119.8 . .
C16 C17 H17A 119.8 . .
C17 C18 C13 120.9(5) . .
C17 C18 H18A 119.5 . .
C13 C18 H18A 119.5 . .
N9 C19 N11 112.0(4) . .
N9 C19 C16 124.1(4) . .
N11 C19 C16 123.9(4) . .
N13 C20 C23 122.2(5) . .
N13 C20 H20A 118.9 . .
C23 C20 H20A 118.9 . .
C4 N1 N8 104.2(4) . 3_667
N3 N2 C4 104.2(4) . .
N8 N3 N2 109.8(3) 3_667 .
N8 N3 Cu1 123.3(3) 3_667 .
N2 N3 Cu1 126.9(3) . .
C5 N4 C8 115.6(4) . .
C5 N4 Cu1 132.0(3) . .
C8 N4 Cu1 112.2(3) . .
C6 N5 C7 115.8(4) . .
C9 N6 N7 104.8(4) . .
C9 N6 Cu1 114.2(3) . .
N7 N6 Cu1 140.8(3) . .
N6 N7 C11 111.7(4) . .
N6 N7 C12 119.7(4) . .
C11 N7 C12 127.6(4) . .
N3 N8 N1 109.9(4) 3_667 3_667
N3 N8 Cu1 125.0(3) 3_667 .
N1 N8 Cu1 124.8(3) 3_667 .
C19 N9 N10 103.9(4) . .
N16 N10 N9 110.3(4) 3_768 .
N16 N10 Cu2 125.1(3) 3_768 .
N9 N10 Cu2 124.4(3) . .
N16 N11 C19 103.1(4) 3_768 .
C23 N12 C22 117.1(4) . .
C23 N12 Cu2 128.8(3) . .
C22 N12 Cu2 114.2(3) . .
C21 N13 C20 115.8(4) . .
C24 N14 N15 105.1(3) . .
C24 N14 Cu2 112.9(3) . .
N15 N14 Cu2 141.7(3) . .
C26 N15 N14 112.1(4) . .
C26 N15 C27 127.8(4) . .
N14 N15 C27 120.1(4) . .
N10 N16 N11 110.8(4) 3_768 3_768
N10 N16 Cu2 123.9(3) 3_768 .
N11 N16 Cu2 124.4(3) 3_768 .
O2 O1 H1B 138.3 2_657 .
O2 O1 H1C 31.4 2_657 .
H1B O1 H1C 109.5 . .
O1 O2 H2B 89.2 2_647 .
O1 O2 H2C 61.9 2_647 .
H2B O2 H2C 109.5 . .

loop_
_geom_bond_atom_site_label_1
_geom_bond_atom_site_label_2
_geom_bond_distance
_geom_bond_site_symmetry_2
Cu1 N3 1.976(4) .
Cu1 N8 2.028(4) .
Cu1 N6 2.076(4) .
Cu1 N4 2.130(4) .
Cu2 N10 2.005(4) .
Cu2 N16 2.009(4) .
Cu2 N12 2.088(4) .
Cu2 N14 2.116(3) .
C21 N13 1.331(6) .
C21 C22 1.390(6) .
C21 H21A 0.9300 .
C22 N12 1.353(5) .
C22 C24 1.443(6) .
C23 N12 1.320(6) .
C23 C20 1.362(7) .
C23 H23A 0.9300 .
C24 N14 1.342(5) .
C24 C25 1.406(6) .
C25 C26 1.367(6) .
C25 H25A 0.9300 .
C26 N15 1.342(6) .
C26 H26A 0.9300 .
C27 N15 1.451(6) .
C27 C28 1.504(6) .
C27 H27A 0.9700 .
C27 H27B 0.9700 .
C28 C30 1.366(7) .
C28 C29 1.378(7) .
C29 C1 1.380(7) 1_656
C29 H29A 0.9300 .
C30 C2 1.393(7) 1_656
C30 H30A 0.9300 .
C1 C29 1.380(7) 1_454
C1 C3 1.387(7) .
C1 H1A 0.9300 .
C2 C3 1.378(7) .
C2 C30 1.393(7) 1_454
C2 H2A 0.9300 .
C3 C4 1.471(6) .
C4 N1 1.324(6) .
C4 N2 1.337(5) .
C5 N4 1.332(6) .
C5 C6 1.376(7) .
C5 H5A 0.9300 .
C6 N5 1.321(7) .
C6 H6A 0.9300 .
C7 N5 1.321(7) .
C7 C8 1.385(6) .
C7 H7A 0.9300 .
C8 N4 1.349(6) .
C8 C9 1.455(6) .
C9 N6 1.345(5) .
C9 C10 1.399(6) .
C10 C11 1.364(7) .
C10 H10A 0.9300 .
C11 N7 1.348(6) .
C11 H11A 0.9300 .
C12 N7 1.457(5) .
C12 C13 1.524(6) .
C12 H12A 0.9700 .
C12 H12B 0.9700 .
C13 C14 1.367(6) .
C13 C18 1.387(6) .
C14 C15 1.375(7) .
C14 H14A 0.9300 .
C15 C16 1.373(6) .
C15 H15A 0.9300 .
C16 C17 1.401(6) .
C16 C19 1.468(6) .
C17 C18 1.361(7) .
C17 H17A 0.9300 .
C18 H18A 0.9300 .
C19 N9 1.330(6) .
C19 N11 1.344(6) .
C20 N13 1.335(6) .
C20 H20A 0.9300 .
N1 N8 1.336(5) 3_667
N2 N3 1.333(5) .
N3 N8 1.298(5) 3_667
N6 N7 1.345(5) .
N8 N3 1.298(5) 3_667
N8 N1 1.336(5) 3_667
N9 N10 1.338(5) .
N10 N16 1.277(5) 3_768
N11 N16 1.340(5) 3_768
N14 N15 1.346(5) .
N16 N10 1.277(5) 3_768
N16 N11 1.340(5) 3_768
O1 O2 1.494(10) 2_657
O1 H1B 0.8500 .
O1 H1C 0.8500 .
O2 O1 1.494(10) 2_647
O2 H2B 0.8500 .
O2 H2C 0.8500 .
